data_7224318
loop_
_publ_author_name
'Das, Asish R.'
'Kausar, Nazia'
'Roy, Indranil'
'Chattopadhyay, Dipankar'

_publ_section_title
;
 Synthesis of 2,3-dihydroquinazolinones and quinazolin-4(3H)-one catalyzed
 by Graphene Oxide nanosheets in aqueous medium: &#x201C;on-water&#x201D;
 synthesis accompanied by carbocatalysis and selective C-C bond cleavage
;
_journal_name_full 'RSC Adv.'
_journal_paper_doi 10.1039/C6RA00388E
_journal_year 2016
_chemical_formula_moiety 'C15 H14 N2 O'
_chemical_formula_sum 'C15 H14 N2 O'
_chemical_formula_weight 238.28
_chemical_name_systematic
; 
 ? 
;
_space_group_IT_number 14
_symmetry_cell_setting monoclinic
_symmetry_space_group_name_Hall '-P 2yn'
_symmetry_space_group_name_H-M 'P 1 21/n 1'
_atom_sites_solution_hydrogens geom
_atom_sites_solution_primary direct
_atom_sites_solution_secondary difmap
_audit_creation_method SHELXL-97
_audit_update_record
;
2015-08-03 deposited with the CCDC.
2016-02-17 downloaded from the CCDC.
;
_cell_angle_alpha 90.00
_cell_angle_beta 93.334(2)
_cell_angle_gamma 90.00
_cell_formula_units_Z 4
_cell_length_a 8.5600(3)
_cell_length_b 8.8072(3)
_cell_length_c 16.2462(6)
_cell_measurement_temperature 296(2)
_cell_volume 1222.72(7)
_computing_structure_refinement 'SHELXL-97 (Sheldrick, 2008)'
_computing_structure_solution 'SHELXS-97 (Sheldrick, 2008)'
_diffrn_ambient_temperature 296(2)
_diffrn_measured_fraction_theta_full 0.691
_diffrn_measured_fraction_theta_max 0.691
_diffrn_measurement_device_type 'CCD area detector'
_diffrn_radiation_monochromator graphite
_diffrn_radiation_source 'fine-focus sealed tube'
_diffrn_radiation_type MoK\a
_diffrn_radiation_wavelength 0.71073
_diffrn_reflns_av_R_equivalents 0.0459
_diffrn_reflns_av_sigmaI/netI 0.0406
_diffrn_reflns_limit_h_max 8
_diffrn_reflns_limit_h_min -10
_diffrn_reflns_limit_k_max 5
_diffrn_reflns_limit_k_min -6
_diffrn_reflns_limit_l_max 10
_diffrn_reflns_limit_l_min -19
_diffrn_reflns_number 2790
_diffrn_reflns_theta_full 26.39
_diffrn_reflns_theta_max 26.39
_diffrn_reflns_theta_min 2.51
_exptl_absorpt_coefficient_mu 0.083
_exptl_crystal_colour colourless
_exptl_crystal_density_diffrn 1.294
_exptl_crystal_density_method 'not measured'
_exptl_crystal_description granular
_exptl_crystal_F_000 504
_refine_diff_density_max 0.181
_refine_diff_density_min -0.272
_refine_diff_density_rms 0.058
_refine_ls_extinction_method none
_refine_ls_goodness_of_fit_ref 0.876
_refine_ls_hydrogen_treatment mixed
_refine_ls_matrix_type full
_refine_ls_number_parameters 164
_refine_ls_number_reflns 1732
_refine_ls_number_restraints 0
_refine_ls_restrained_S_all 0.876
_refine_ls_R_factor_all 0.0703
_refine_ls_R_factor_gt 0.0603
_refine_ls_shift/su_max 0.116
_refine_ls_shift/su_mean 0.021
_refine_ls_structure_factor_coef Fsqd
_refine_ls_weighting_details 'calc w=1/[\s^2^(Fo^2^)+(0.1477P)^2^+0.1958P] where P=(Fo^2^+2Fc^2^)/3'
_refine_ls_weighting_scheme calc
_refine_ls_wR_factor_gt 0.1611
_refine_ls_wR_factor_ref 0.1779
_reflns_number_gt 1339
_reflns_number_total 1732
_reflns_threshold_expression >2sigma(I)
_cod_data_source_file c6ra00388e2.cif
_cod_data_source_block ard_nkmet_01
_cod_depositor_comments
;
The following automatic conversions were performed:

'_symmetry_cell_setting' value 'Monoclinic' changed to 'monoclinic'
according to
/usr/data/users/saulius/crontab/automatic-downloads/rss-feeds/RSC/lib/dictionaries/cif_core.dic
dictionary named 'cif_core.dic' version 2.4.2 from 2011-04-26.

Automatic conversion script
Id: cif_fix_values 4268 2015-11-12 08:31:59Z antanas 
;
_cod_original_sg_symbol_H-M P12(1)/n1
_cod_database_code 7224318

loop_
_symmetry_equiv_pos_as_xyz
'x, y, z'
'-x+1/2, y+1/2, -z+1/2'
'-x, -y, -z'
'x-1/2, -y-1/2, z-1/2'

loop_
_atom_site_label
_atom_site_type_symbol
_atom_site_fract_x
_atom_site_fract_y
_atom_site_fract_z
_atom_site_U_iso_or_equiv
_atom_site_adp_type
_atom_site_occupancy
_atom_site_symmetry_multiplicity
_atom_site_calc_flag
_atom_site_refinement_flags
O1 O 0.09004(19) 0.3691(2) 1.08021(8) 0.0551(6) Uani 1 1 d .
N1 N 0.05588(19) 0.3416(2) 0.94234(9) 0.0410(6) Uani 1 1 d .
H1 H -0.0143 0.4116 0.9394 0.049 Uiso 1 1 calc R
N2 N 0.1159(2) 0.1134(3) 0.87731(10) 0.0480(7) Uani 1 1 d .
H2 H 0.0749 0.0531 0.8404 0.058 Uiso 1 1 calc R
C1 C 0.3405(3) -0.0421(4) 1.09534(15) 0.0616(9) Uani 1 1 d .
H1A H 0.3935 -0.0747 1.1437 0.074 Uiso 1 1 calc R
C2 C 0.2751(2) 0.0984(3) 1.09094(13) 0.0474(7) Uani 1 1 d .
H2A H 0.2819 0.1607 1.1372 0.057 Uiso 1 1 calc R
C3 C 0.1986(2) 0.1508(3) 1.01921(12) 0.0377(7) Uani 1 1 d .
C4 C 0.1136(2) 0.2951(3) 1.01677(11) 0.0392(7) Uani 1 1 d .
C5 C 0.1095(2) 0.2761(4) 0.86632(11) 0.0380(7) Uani 1 1 d .
C6 C 0.2713(2) 0.3402(3) 0.84753(11) 0.0390(7) Uani 1 1 d .
C7 C 0.3503(3) 0.2764(3) 0.78332(13) 0.0555(8) Uani 1 1 d .
H7 H 0.3055 0.1961 0.7532 0.067 Uiso 1 1 calc R
C8 C 0.4947(3) 0.3315(4) 0.76411(18) 0.0733(11) Uani 1 1 d .
H8 H 0.5457 0.2892 0.7206 0.088 Uiso 1 1 calc R
C9 C 0.5630(3) 0.4477(5) 0.8086(2) 0.0782(11) Uani 1 1 d .
H9 H 0.6613 0.4829 0.7962 0.094 Uiso 1 1 calc R
C10 C 0.1898(2) 0.0577(3) 0.94876(12) 0.0396(7) Uani 1 1 d .
C11 C 0.4863(3) 0.5123(4) 0.87156(17) 0.0693(9) Uani 1 1 d .
H11 H 0.5322 0.5923 0.9014 0.083 Uiso 1 1 calc R
C12 C 0.3409(3) 0.4590(3) 0.89082(13) 0.0518(7) Uani 1 1 d .
H12 H 0.2896 0.5039 0.9335 0.062 Uiso 1 1 calc R
C13 C -0.0098(3) 0.3171(3) 0.79620(13) 0.0553(8) Uani 1 1 d .
H13A H 0.0230 0.2752 0.7454 0.083 Uiso 1 1 calc R
H13B H -0.0172 0.4255 0.7914 0.083 Uiso 1 1 calc R
H13C H -0.1102 0.2762 0.8077 0.083 Uiso 1 1 calc R
C14 C 0.2536(3) -0.0882(4) 0.95431(15) 0.0573(8) Uani 1 1 d .
H14 H 0.2460 -0.1525 0.9088 0.069 Uiso 1 1 calc R
C15 C 0.3274(3) -0.1367(4) 1.02671(18) 0.0681(9) Uani 1 1 d .
H15 H 0.3692 -0.2341 1.0300 0.082 Uiso 1 1 calc R

loop_
_atom_site_aniso_label
_atom_site_aniso_U_11
_atom_site_aniso_U_22
_atom_site_aniso_U_33
_atom_site_aniso_U_23
_atom_site_aniso_U_13
_atom_site_aniso_U_12
O1 0.0817(11) 0.0471(17) 0.0367(8) -0.0024(7) 0.0065(7) 0.0192(9)
N1 0.0443(9) 0.0406(18) 0.0382(9) -0.0018(8) 0.0030(7) 0.0134(8)
N2 0.0621(11) 0.035(2) 0.0453(10) -0.0080(9) -0.0095(8) 0.0007(10)
C1 0.0704(16) 0.053(3) 0.0597(15) 0.0163(13) -0.0052(11) 0.0127(15)
C2 0.0503(12) 0.047(2) 0.0447(11) 0.0062(11) 0.0004(8) 0.0040(12)
C3 0.0389(10) 0.034(2) 0.0410(10) 0.0022(9) 0.0050(8) -0.0010(10)
C4 0.0424(10) 0.038(2) 0.0373(10) 0.0003(9) 0.0040(8) 0.0016(10)
C5 0.0483(11) 0.031(2) 0.0338(10) -0.0045(9) -0.0021(8) 0.0087(10)
C6 0.0500(11) 0.035(2) 0.0315(9) 0.0054(9) -0.0006(8) 0.0107(10)
C7 0.0670(14) 0.055(2) 0.0452(12) 0.0084(11) 0.0114(10) 0.0220(13)
C8 0.0719(17) 0.082(3) 0.0688(17) 0.0295(17) 0.0294(14) 0.0330(18)
C9 0.0533(14) 0.086(3) 0.097(2) 0.051(2) 0.0183(15) 0.0131(16)
C10 0.0417(10) 0.029(2) 0.0480(11) 0.0021(10) 0.0027(8) -0.0025(10)
C11 0.0643(15) 0.066(3) 0.0765(17) 0.0202(15) -0.0042(13) -0.0125(14)
C12 0.0575(13) 0.052(2) 0.0458(12) 0.0041(11) 0.0031(9) -0.0025(12)
C13 0.0594(13) 0.061(2) 0.0439(12) -0.0034(11) -0.0126(9) 0.0097(12)
C14 0.0708(15) 0.039(2) 0.0623(15) -0.0001(12) 0.0034(11) 0.0062(15)
C15 0.0801(18) 0.044(3) 0.0801(18) 0.0107(14) 0.0053(14) 0.0185(14)

loop_
_atom_type_symbol
_atom_type_description
_atom_type_scat_dispersion_real
_atom_type_scat_dispersion_imag
_atom_type_scat_source
C C 0.0033 0.0016 'International Tables Vol C Tables 4.2.6.8 and 6.1.1.4'
H H 0.0000 0.0000 'International Tables Vol C Tables 4.2.6.8 and 6.1.1.4'
N N 0.0061 0.0033 'International Tables Vol C Tables 4.2.6.8 and 6.1.1.4'
O O 0.0106 0.0060 'International Tables Vol C Tables 4.2.6.8 and 6.1.1.4'

loop_
_geom_angle_atom_site_label_1
_geom_angle_atom_site_label_2
_geom_angle_atom_site_label_3
_geom_angle
C4 N1 C5 121.55(18)
C4 N1 H1 119.2
C5 N1 H1 119.2
C10 N2 C5 117.97(19)
C10 N2 H2 121.0
C5 N2 H2 121.0
C2 C1 C15 119.3(2)
C2 C1 H1A 120.3
C15 C1 H1A 120.3
C1 C2 C3 121.5(2)
C1 C2 H2A 119.3
C3 C2 H2A 119.3
C2 C3 C10 119.5(2)
C2 C3 C4 121.5(2)
C10 C3 C4 118.73(19)
O1 C4 N1 121.1(2)
O1 C4 C3 122.39(18)
N1 C4 C3 116.45(18)
N2 C5 N1 107.40(18)
N2 C5 C13 110.21(19)
N1 C5 C13 107.91(19)
N2 C5 C6 111.08(18)
N1 C5 C6 110.63(19)
C13 C5 C6 109.54(18)
C12 C6 C7 118.3(2)
C12 C6 C5 122.96(19)
C7 C6 C5 118.7(2)
C8 C7 C6 120.5(3)
C8 C7 H7 119.8
C6 C7 H7 119.8
C9 C8 C7 120.4(3)
C9 C8 H8 119.8
C7 C8 H8 119.8
C8 C9 C11 119.8(3)
C8 C9 H9 120.1
C11 C9 H9 120.1
N2 C10 C14 122.7(2)
N2 C10 C3 118.6(2)
C14 C10 C3 118.8(2)
C9 C11 C12 120.3(3)
C9 C11 H11 119.9
C12 C11 H11 119.9
C6 C12 C11 120.7(2)
C6 C12 H12 119.6
C11 C12 H12 119.6
C5 C13 H13A 109.5
C5 C13 H13B 109.5
H13A C13 H13B 109.5
C5 C13 H13C 109.5
H13A C13 H13C 109.5
H13B C13 H13C 109.5
C15 C14 C10 120.1(3)
C15 C14 H14 120.0
C10 C14 H14 120.0
C14 C15 C1 120.8(3)
C14 C15 H15 119.6
C1 C15 H15 119.6

loop_
_geom_bond_atom_site_label_1
_geom_bond_atom_site_label_2
_geom_bond_distance
O1 C4 1.246(2)
N1 C4 1.343(3)
N1 C5 1.461(2)
N1 H1 0.8600
N2 C10 1.379(3)
N2 C5 1.444(3)
N2 H2 0.8600
C1 C2 1.358(4)
C1 C15 1.391(4)
C1 H1A 0.9300
C2 C3 1.382(3)
C2 H2A 0.9300
C3 C10 1.406(3)
C3 C4 1.464(3)
C5 C13 1.528(3)
C5 C6 1.543(3)
C6 C12 1.377(3)
C6 C7 1.394(3)
C7 C8 1.380(4)
C7 H7 0.9300
C8 C9 1.364(5)
C8 H8 0.9300
C9 C11 1.372(4)
C9 H9 0.9300
C10 C14 1.398(4)
C11 C12 1.383(3)
C11 H11 0.9300
C12 H12 0.9300
C13 H13A 0.9600
C13 H13B 0.9600
C13 H13C 0.9600
C14 C15 1.371(4)
C14 H14 0.9300
C15 H15 0.9300
